data_1523462
loop_
_publ_author_name
'Doerrscheidt, W.'
'Schaefer, H.'

_publ_section_title
;
 Die Struktur des Ba Pt Sn3, Ba Ni Sn3 und Sr Ni Sn3 und ihre
 Verwandschaft zum Th Cr2 Si2-Strukturtyp
;
_journal_name_full 'Journal of the Less-Common Metals'
_journal_page_first 209
_journal_page_last 216
_journal_volume 58
_journal_year 1978
_chemical_formula_sum 'Ni Sn3 Sr'
_space_group_IT_number 107
_symmetry_space_group_name_Hall 'I 4 -2'
_symmetry_space_group_name_H-M 'I 4 m m'
_cell_angle_alpha 90
_cell_angle_beta 90
_cell_angle_gamma 90
_cell_formula_units_Z 2
_cell_length_a 4.74
_cell_length_b 4.74
_cell_length_c 10.88
_cell_volume 244.447
_citation_journal_id_ASTM JCOMAH
_cod_data_source_file Doerrscheidt_JCOMAH_1978_1502.cif
_cod_data_source_block Ni1Sn3Sr1
_cod_original_cell_volume 244.4475
_cod_original_formula_sum 'Ni1 Sn3 Sr1'
_cod_database_code 1523462

loop_
_symmetry_equiv_pos_as_xyz
x,y,z
-y,x,z
-x,-y,z
y,-x,z
-x,y,z
-y,-x,z
x,-y,z
y,x,z
x+1/2,y+1/2,z+1/2
-y+1/2,x+1/2,z+1/2
-x+1/2,-y+1/2,z+1/2
y+1/2,-x+1/2,z+1/2
-x+1/2,y+1/2,z+1/2
-y+1/2,-x+1/2,z+1/2
x+1/2,-y+1/2,z+1/2
y+1/2,x+1/2,z+1/2

loop_
_atom_site_label
_atom_site_type_symbol
_atom_site_fract_x
_atom_site_fract_y
_atom_site_fract_z
_atom_site_occupancy
_atom_site_U_iso_or_equiv
Sn2 Sn 0 0.5 0.25 1 0.0
Sn1 Sn 0 0 0.429 1 0.0
Ni1 Ni 0 0 0.659 1 0.0
Sr1 Sr 0 0 0 1 0.0
